data_7153040
loop_
_publ_author_name
'Wang, Ze-Dong'
'Wang, Feng'
'Li, Xin'
'Cheng, Jin-Pei'

_publ_section_title
;
 N-heterocyclic carbene catalyzed annulation of benzofuran-2,3-diones and
 enals: a concise synthesis of spiro-bis-lactone.
;
_journal_issue 34
_journal_name_full 'Organic &amp; biomolecular chemistry'
_journal_page_first 5634
_journal_page_last 5641
_journal_paper_doi 10.1039/c3ob41028e
_journal_volume 11
_journal_year 2013
_chemical_formula_sum 'C20 H17 Cl O4'
_chemical_formula_weight 356.79
_chemical_name_systematic
; 
 ? 
;
_space_group_IT_number 14
_symmetry_cell_setting monoclinic
_symmetry_space_group_name_Hall '-P 2ybc'
_symmetry_space_group_name_H-M 'P 1 21/c 1'
_atom_sites_solution_hydrogens geom
_atom_sites_solution_primary direct
_atom_sites_solution_secondary difmap
_audit_creation_method SHELXL-97
_cell_angle_alpha 90.00
_cell_angle_beta 94.226(6)
_cell_angle_gamma 90.00
_cell_formula_units_Z 4
_cell_length_a 9.355(4)
_cell_length_b 6.959(3)
_cell_length_c 25.667(10)
_cell_measurement_reflns_used 4714
_cell_measurement_temperature 113(2)
_cell_measurement_theta_max 28.0
_cell_measurement_theta_min 1.6
_cell_volume 1666.4(12)
_computing_cell_refinement CrystalClear
_computing_data_collection CrystalClear
_computing_data_reduction CrystalClear
_computing_molecular_graphics 'Bruker SHELXTL'
_computing_publication_material 'CrystalStructure 3.8'
_computing_structure_refinement 'SHELXL-97 (Sheldrick, 1997)'
_computing_structure_solution 'SHELXS-97 (Sheldrick, 1990)'
_diffrn_ambient_temperature 113(2)
_diffrn_detector_area_resol_mean 14.22
_diffrn_measured_fraction_theta_full 0.991
_diffrn_measured_fraction_theta_max 0.991
_diffrn_measurement_device_type 'Rigaku Saturn724 CCD'
_diffrn_measurement_method '\w and \f scans'
_diffrn_radiation_monochromator multilayer
_diffrn_radiation_source 'rotating anode'
_diffrn_radiation_type MoK\a
_diffrn_radiation_wavelength 0.71073
_diffrn_reflns_av_R_equivalents 0.0817
_diffrn_reflns_av_sigmaI/netI 0.0986
_diffrn_reflns_limit_h_max 12
_diffrn_reflns_limit_h_min -12
_diffrn_reflns_limit_k_max 9
_diffrn_reflns_limit_k_min -7
_diffrn_reflns_limit_l_max 33
_diffrn_reflns_limit_l_min -33
_diffrn_reflns_number 17936
_diffrn_reflns_theta_full 28.00
_diffrn_reflns_theta_max 28.00
_diffrn_reflns_theta_min 1.59
_diffrn_standards_decay_% 0
_diffrn_standards_interval_count 0
_diffrn_standards_interval_time 0
_diffrn_standards_number 0
_exptl_absorpt_coefficient_mu 0.252
_exptl_absorpt_correction_T_max 0.9704
_exptl_absorpt_correction_T_min 0.9514
_exptl_absorpt_correction_type multi-scan
_exptl_absorpt_process_details CrystalClear
_exptl_crystal_colour Colorless
_exptl_crystal_density_diffrn 1.422
_exptl_crystal_density_method 'not measured'
_exptl_crystal_description Prism
_exptl_crystal_F_000 744
_exptl_crystal_size_max 0.20
_exptl_crystal_size_mid 0.18
_exptl_crystal_size_min 0.12
_refine_diff_density_max 0.416
_refine_diff_density_min -0.500
_refine_diff_density_rms 0.111
_refine_ls_extinction_method none
_refine_ls_goodness_of_fit_ref 0.991
_refine_ls_hydrogen_treatment constr
_refine_ls_matrix_type full
_refine_ls_number_parameters 229
_refine_ls_number_reflns 3989
_refine_ls_number_restraints 0
_refine_ls_restrained_S_all 0.991
_refine_ls_R_factor_all 0.0628
_refine_ls_R_factor_gt 0.0417
_refine_ls_shift/su_max 0.002
_refine_ls_shift/su_mean 0.000
_refine_ls_structure_factor_coef Fsqd
_refine_ls_weighting_details 'calc w=1/[\s^2^(Fo^2^)+(0.0400P)^2^+0.0000P] where P=(Fo^2^+2Fc^2^)/3'
_refine_ls_weighting_scheme calc
_refine_ls_wR_factor_gt 0.0964
_refine_ls_wR_factor_ref 0.1092
_reflns_number_gt 2797
_reflns_number_total 3989
_reflns_threshold_expression >2sigma(I)
_cod_data_source_file c3ob41028e.txt
_cod_data_source_block shelx
_cod_depositor_comments
;
The following automatic conversions were performed:

'_symmetry_cell_setting' value 'Monoclinic' changed to 'monoclinic'
according to /home/saulius/struct/CIF-dictionaries/cif_core.dic
dictionary named 'cif_core.dic' version 2.4.2 from 2011-04-26.

Automatic conversion script
Id: cif_fix_values 1891 2012-01-12 08:04:46Z andrius 
;
_cod_original_cell_volume 1666.5(11)
_cod_original_sg_symbol_H-M P2(1)/c
_cod_database_code 7153040

loop_
_symmetry_equiv_pos_as_xyz
'x, y, z'
'-x, y+1/2, -z+1/2'
'-x, -y, -z'
'x, -y-1/2, z-1/2'

loop_
_atom_site_label
_atom_site_type_symbol
_atom_site_fract_x
_atom_site_fract_y
_atom_site_fract_z
_atom_site_U_iso_or_equiv
_atom_site_adp_type
_atom_site_occupancy
_atom_site_symmetry_multiplicity
_atom_site_calc_flag
_atom_site_refinement_flags
Cl1 Cl 0.16513(5) 0.43909(7) 0.034798(19) 0.03106(15) Uani 1 1 d .
O1 O 0.68492(13) 0.07721(16) 0.20353(4) 0.0201(3) Uani 1 1 d .
O2 O 0.71876(13) -0.12103(16) 0.13668(4) 0.0228(3) Uani 1 1 d .
O3 O 0.98013(12) 0.11223(16) 0.13632(4) 0.0184(3) Uani 1 1 d .
O4 O 1.09658(13) -0.03991(16) 0.07538(5) 0.0250(3) Uani 1 1 d .
C1 C 0.73629(17) 0.2619(2) 0.21844(6) 0.0171(4) Uani 1 1 d .
C2 C 0.69244(18) 0.3526(3) 0.26217(6) 0.0201(4) Uani 1 1 d .
C3 C 0.74916(18) 0.5381(3) 0.27058(7) 0.0211(4) Uani 1 1 d .
C4 C 0.84827(18) 0.6114(2) 0.23762(6) 0.0212(4) Uani 1 1 d .
H4 H 0.8881 0.7347 0.2453 0.025 Uiso 1 1 calc R
C5 C 0.89211(17) 0.5139(2) 0.19411(6) 0.0188(4) Uani 1 1 d .
C6 C 0.83097(17) 0.3345(2) 0.18438(6) 0.0157(3) Uani 1 1 d .
C7 C 0.83869(17) 0.1945(2) 0.14059(6) 0.0160(3) Uani 1 1 d .
C8 C 0.74259(17) 0.0297(2) 0.15804(6) 0.0177(4) Uani 1 1 d .
C9 C 0.59423(19) 0.2568(3) 0.29821(7) 0.0280(4) Uani 1 1 d .
H9A H 0.5776 0.1233 0.2872 0.042 Uiso 1 1 calc R
H9B H 0.5027 0.3257 0.2969 0.042 Uiso 1 1 calc R
H9C H 0.6386 0.2591 0.3340 0.042 Uiso 1 1 calc R
C10 C 0.70139(19) 0.6580(3) 0.31494(7) 0.0298(5) Uani 1 1 d .
H10A H 0.7494 0.7832 0.3150 0.045 Uiso 1 1 calc R
H10B H 0.7263 0.5922 0.3481 0.045 Uiso 1 1 calc R
H10C H 0.5974 0.6766 0.3105 0.045 Uiso 1 1 calc R
C11 C 0.99983(19) 0.6003(2) 0.15998(7) 0.0239(4) Uani 1 1 d .
H11A H 1.0701 0.5023 0.1519 0.036 Uiso 1 1 calc R
H11B H 1.0491 0.7075 0.1784 0.036 Uiso 1 1 calc R
H11C H 0.9503 0.6472 0.1275 0.036 Uiso 1 1 calc R
C12 C 0.99314(18) 0.0504(2) 0.08617(7) 0.0197(4) Uani 1 1 d .
C13 C 0.86435(18) 0.1114(2) 0.05149(6) 0.0210(4) Uani 1 1 d .
H13A H 0.7991 0.0016 0.0434 0.025 Uiso 1 1 calc R
H13B H 0.8933 0.1671 0.0184 0.025 Uiso 1 1 calc R
C14 C 0.79326(18) 0.2628(2) 0.08423(6) 0.0173(4) Uani 1 1 d .
H14 H 0.8437 0.3872 0.0789 0.021 Uiso 1 1 calc R
C15 C 0.63400(18) 0.3004(2) 0.07326(6) 0.0173(4) Uani 1 1 d .
C16 C 0.58299(18) 0.4876(3) 0.07765(7) 0.0220(4) Uani 1 1 d .
H16 H 0.6479 0.5875 0.0883 0.026 Uiso 1 1 calc R
C17 C 0.43906(19) 0.5306(3) 0.06667(7) 0.0238(4) Uani 1 1 d .
H17 H 0.4055 0.6586 0.0699 0.029 Uiso 1 1 calc R
C18 C 0.34549(18) 0.3853(3) 0.05110(6) 0.0213(4) Uani 1 1 d .
C19 C 0.39154(18) 0.1971(3) 0.04742(6) 0.0212(4) Uani 1 1 d .
H19 H 0.3255 0.0975 0.0377 0.025 Uiso 1 1 calc R
C20 C 0.53593(18) 0.1566(2) 0.05817(6) 0.0193(4) Uani 1 1 d .
H20 H 0.5686 0.0281 0.0552 0.023 Uiso 1 1 calc R

loop_
_atom_site_aniso_label
_atom_site_aniso_U_11
_atom_site_aniso_U_22
_atom_site_aniso_U_33
_atom_site_aniso_U_23
_atom_site_aniso_U_13
_atom_site_aniso_U_12
Cl1 0.0185(2) 0.0395(3) 0.0354(3) 0.0103(2) 0.0032(2) 0.00501(19)
O1 0.0227(7) 0.0184(7) 0.0199(6) -0.0008(5) 0.0062(5) -0.0028(5)
O2 0.0241(7) 0.0179(7) 0.0264(7) -0.0028(5) 0.0014(5) -0.0032(5)
O3 0.0157(6) 0.0219(7) 0.0176(6) -0.0016(5) 0.0020(5) 0.0010(5)
O4 0.0220(7) 0.0264(7) 0.0275(7) -0.0044(5) 0.0071(5) 0.0016(5)
C1 0.0173(9) 0.0157(9) 0.0179(8) 0.0004(7) -0.0021(7) 0.0007(6)
C2 0.0177(9) 0.0255(10) 0.0170(8) 0.0024(7) 0.0009(7) 0.0051(7)
C3 0.0189(9) 0.0252(10) 0.0185(8) -0.0049(7) -0.0042(7) 0.0061(7)
C4 0.0191(9) 0.0200(10) 0.0236(9) -0.0038(7) -0.0054(7) 0.0006(7)
C5 0.0153(8) 0.0206(9) 0.0200(9) 0.0010(7) -0.0032(7) 0.0001(7)
C6 0.0144(8) 0.0188(9) 0.0136(7) -0.0008(7) -0.0014(6) 0.0010(7)
C7 0.0135(8) 0.0175(9) 0.0171(8) 0.0007(7) 0.0012(6) -0.0010(7)
C8 0.0141(8) 0.0206(9) 0.0183(8) 0.0016(7) 0.0010(6) 0.0013(7)
C9 0.0258(10) 0.0358(12) 0.0235(9) -0.0003(8) 0.0092(8) 0.0036(8)
C10 0.0227(10) 0.0395(12) 0.0270(10) -0.0134(9) 0.0000(8) 0.0049(8)
C11 0.0210(10) 0.0212(10) 0.0296(10) -0.0014(8) 0.0019(8) -0.0044(7)
C12 0.0203(9) 0.0196(10) 0.0199(9) -0.0027(7) 0.0056(7) -0.0049(7)
C13 0.0192(9) 0.0276(10) 0.0166(8) -0.0029(7) 0.0032(7) -0.0011(7)
C14 0.0191(9) 0.0165(9) 0.0160(8) -0.0009(7) -0.0002(6) -0.0030(7)
C15 0.0187(9) 0.0195(9) 0.0136(8) -0.0011(7) 0.0001(6) -0.0021(7)
C16 0.0242(10) 0.0207(9) 0.0209(9) -0.0022(7) -0.0002(7) -0.0033(8)
C17 0.0273(10) 0.0200(10) 0.0241(9) -0.0003(7) 0.0019(8) 0.0042(8)
C18 0.0160(9) 0.0308(11) 0.0171(8) 0.0038(7) 0.0020(7) 0.0032(7)
C19 0.0187(9) 0.0255(10) 0.0191(8) -0.0015(7) -0.0003(7) -0.0037(7)
C20 0.0210(9) 0.0185(9) 0.0183(8) -0.0004(7) 0.0010(7) 0.0005(7)

loop_
_atom_type_symbol
_atom_type_description
_atom_type_scat_dispersion_real
_atom_type_scat_dispersion_imag
_atom_type_scat_source
C C 0.0033 0.0016 'International Tables Vol C Tables 4.2.6.8 and 6.1.1.4'
H H 0.0000 0.0000 'International Tables Vol C Tables 4.2.6.8 and 6.1.1.4'
O O 0.0106 0.0060 'International Tables Vol C Tables 4.2.6.8 and 6.1.1.4'
Cl Cl 0.1484 0.1585 'International Tables Vol C Tables 4.2.6.8 and 6.1.1.4'

loop_
_geom_angle_atom_site_label_1
_geom_angle_atom_site_label_2
_geom_angle_atom_site_label_3
_geom_angle
C8 O1 C1 107.71(12)
C12 O3 C7 109.79(12)
C2 C1 C6 126.20(16)
C2 C1 O1 121.42(15)
C6 C1 O1 112.38(14)
C1 C2 C3 114.47(16)
C1 C2 C9 122.00(16)
C3 C2 C9 123.53(16)
C4 C3 C2 120.14(16)
C4 C3 C10 120.20(16)
C2 C3 C10 119.66(16)
C5 C4 C3 123.72(16)
C5 C4 H4 118.1
C3 C4 H4 118.1
C6 C5 C4 116.11(16)
C6 C5 C11 122.54(15)
C4 C5 C11 121.35(15)
C1 C6 C5 119.25(15)
C1 C6 C7 107.82(14)
C5 C6 C7 132.84(15)
O3 C7 C6 114.12(13)
O3 C7 C8 106.37(13)
C6 C7 C8 101.82(13)
O3 C7 C14 103.81(12)
C6 C7 C14 118.48(14)
C8 C7 C14 111.87(13)
O2 C8 O1 122.22(15)
O2 C8 C7 127.66(15)
O1 C8 C7 110.11(14)
C2 C9 H9A 109.5
C2 C9 H9B 109.5
H9A C9 H9B 109.5
C2 C9 H9C 109.5
H9A C9 H9C 109.5
H9B C9 H9C 109.5
C3 C10 H10A 109.5
C3 C10 H10B 109.5
H10A C10 H10B 109.5
C3 C10 H10C 109.5
H10A C10 H10C 109.5
H10B C10 H10C 109.5
C5 C11 H11A 109.5
C5 C11 H11B 109.5
H11A C11 H11B 109.5
C5 C11 H11C 109.5
H11A C11 H11C 109.5
H11B C11 H11C 109.5
O4 C12 O3 120.55(16)
O4 C12 C13 129.31(16)
O3 C12 C13 110.13(14)
C12 C13 C14 103.34(13)
C12 C13 H13A 111.1
C14 C13 H13A 111.1
C12 C13 H13B 111.1
C14 C13 H13B 111.1
H13A C13 H13B 109.1
C15 C14 C13 118.51(14)
C15 C14 C7 115.03(13)
C13 C14 C7 101.59(13)
C15 C14 H14 107.0
C13 C14 H14 107.0
C7 C14 H14 107.0
C20 C15 C16 118.11(16)
C20 C15 C14 123.00(15)
C16 C15 C14 118.88(15)
C17 C16 C15 121.15(16)
C17 C16 H16 119.4
C15 C16 H16 119.4
C18 C17 C16 119.17(17)
C18 C17 H17 120.4
C16 C17 H17 120.4
C17 C18 C19 121.33(16)
C17 C18 Cl1 119.59(14)
C19 C18 Cl1 119.07(13)
C18 C19 C20 118.83(16)
C18 C19 H19 120.6
C20 C19 H19 120.6
C19 C20 C15 121.38(16)
C19 C20 H20 119.3
C15 C20 H20 119.3

loop_
_geom_bond_atom_site_label_1
_geom_bond_atom_site_label_2
_geom_bond_distance
Cl1 C18 1.7488(18)
O1 C8 1.3627(19)
O1 C1 1.4152(19)
O2 C8 1.1966(19)
O3 C12 1.3712(19)
O3 C7 1.4533(19)
O4 C12 1.2033(19)
C1 C2 1.376(2)
C1 C6 1.385(2)
C2 C3 1.406(2)
C2 C9 1.507(2)
C3 C4 1.397(2)
C3 C10 1.506(2)
C4 C5 1.394(2)
C4 H4 0.9500
C5 C6 1.388(2)
C5 C11 1.508(2)
C6 C7 1.493(2)
C7 C8 1.544(2)
C7 C14 1.552(2)
C9 H9A 0.9800
C9 H9B 0.9800
C9 H9C 0.9800
C10 H10A 0.9800
C10 H10B 0.9800
C10 H10C 0.9800
C11 H11A 0.9800
C11 H11B 0.9800
C11 H11C 0.9800
C12 C13 1.505(2)
C13 C14 1.530(2)
C13 H13A 0.9900
C13 H13B 0.9900
C14 C15 1.519(2)
C14 H14 1.0000
C15 C20 1.393(2)
C15 C16 1.395(2)
C16 C17 1.388(2)
C16 H16 0.9500
C17 C18 1.377(2)
C17 H17 0.9500
C18 C19 1.384(2)
C19 C20 1.388(2)
C19 H19 0.9500
C20 H20 0.9500

loop_
_geom_torsion_atom_site_label_1
_geom_torsion_atom_site_label_2
_geom_torsion_atom_site_label_3
_geom_torsion_atom_site_label_4
_geom_torsion
C8 O1 C1 C2 177.59(15)
C8 O1 C1 C6 -2.05(18)
C6 C1 C2 C3 1.8(3)
O1 C1 C2 C3 -177.79(14)
C6 C1 C2 C9 -176.95(16)
O1 C1 C2 C9 3.5(2)
C1 C2 C3 C4 -3.7(2)
C9 C2 C3 C4 175.04(16)
C1 C2 C3 C10 175.69(15)
C9 C2 C3 C10 -5.6(3)
C2 C3 C4 C5 2.9(3)
C10 C3 C4 C5 -176.44(15)
C3 C4 C5 C6 0.1(2)
C3 C4 C5 C11 -179.88(16)
C2 C1 C6 C5 1.1(3)
O1 C1 C6 C5 -179.24(13)
C2 C1 C6 C7 -175.79(15)
O1 C1 C6 C7 3.83(18)
C4 C5 C6 C1 -2.1(2)
C11 C5 C6 C1 177.91(16)
C4 C5 C6 C7 173.94(16)
C11 C5 C6 C7 -6.1(3)
C12 O3 C7 C6 -156.17(13)
C12 O3 C7 C8 92.40(14)
C12 O3 C7 C14 -25.77(16)
C1 C6 C7 O3 -117.93(15)
C5 C6 C7 O3 65.7(2)
C1 C6 C7 C8 -3.78(17)
C5 C6 C7 C8 179.88(17)
C1 C6 C7 C14 119.35(16)
C5 C6 C7 C14 -57.0(2)
C1 O1 C8 O2 179.04(15)
C1 O1 C8 C7 -0.57(17)
O3 C7 C8 O2 -57.1(2)
C6 C7 C8 O2 -176.91(17)
C14 C7 C8 O2 55.6(2)
O3 C7 C8 O1 122.46(13)
C6 C7 C8 O1 2.68(17)
C14 C7 C8 O1 -124.84(14)
C7 O3 C12 O4 -172.43(15)
C7 O3 C12 C13 7.13(18)
O4 C12 C13 C14 -165.70(17)
O3 C12 C13 C14 14.79(18)
C12 C13 C14 C15 -155.77(14)
C12 C13 C14 C7 -28.69(16)
O3 C7 C14 C15 162.53(13)
C6 C7 C14 C15 -69.72(19)
C8 C7 C14 C15 48.24(19)
O3 C7 C14 C13 33.23(15)
C6 C7 C14 C13 160.97(14)
C8 C7 C14 C13 -81.07(15)
C13 C14 C15 C20 35.1(2)
C7 C14 C15 C20 -85.34(19)
C13 C14 C15 C16 -143.95(15)
C7 C14 C15 C16 95.65(18)
C20 C15 C16 C17 -0.8(3)
C14 C15 C16 C17 178.22(14)
C15 C16 C17 C18 -0.1(3)
C16 C17 C18 C19 1.6(3)
C16 C17 C18 Cl1 -177.62(13)
C17 C18 C19 C20 -2.0(3)
Cl1 C18 C19 C20 177.18(12)
C18 C19 C20 C15 1.0(2)
C16 C15 C20 C19 0.4(2)
C14 C15 C20 C19 -178.63(15)
